data_2000049
loop_
_publ_author_name
'Qui, D. T.'
'Vicat, J.'
'Durif, A.'

_publ_section_title
;
 Structure of telluric acid-glycine (1:2) monohydrate,
 Te(OH)~6~ . 2C~2~H~5~NO~2~ . H2O, at 120 K and determination
 of hydrogen positions
;
_journal_issue 1
_journal_name_full
;
 Acta Crystallographica, Section C: Crystal Structure Communications
;
_journal_page_first 181
_journal_page_last 184
_journal_paper_doi 10.1107/s0108270184003504
_journal_volume 40
_journal_year 1984
_chemical_formula_sum 'C4 H18 N2 O11 Te'
_space_group_IT_number 14
_symmetry_cell_setting monoclinic
_symmetry_space_group_name_Hall '-P 2yn'
_symmetry_space_group_name_H-M 'P 1 21/n 1'
_cell_angle_alpha 90
_cell_angle_beta 110.67(8)
_cell_angle_gamma 90
_cell_formula_units_Z 2
_cell_length_a 7.924(3)
_cell_length_b 12.154(5)
_cell_length_c 7.188(3)
_cell_volume 647.702
_diffrn_ambient_temperature 120
_exptl_crystal_density_diffrn 2.08
_refine_ls_R_factor_gt 0.02
_refine_ls_wR_factor_gt 0.02
_cod_original_sg_symbol_H-M 'P 21/n'
_cod_original_formula_sum 'C4 H18 N2 O11 Te1'
_cod_database_code 2000049

loop_
_symmetry_equiv_pos_site_id
_symmetry_equiv_pos_as_xyz
1 x,y,z
2 1/2-x,1/2+y,1/2-z
3 -x,-y,-z
4 -1/2+x,-1/2-y,-1/2+z

loop_
_atom_site_label
_atom_site_type_symbol
_atom_site_fract_x
_atom_site_fract_y
_atom_site_fract_z
Te1 Te 0.00000 0.00000 0.00000
O1 O -0.11060 0.09730 -0.22130
O2 O 0.20060 0.09790 0.07570
O3 O -0.10660 0.08930 0.15110
O4 O 0.37260 0.12770 0.45900
O5 O 0.24500 -0.00820 0.57650
O6 O 0.12660 0.26740 0.73060
N1 N 0.57090 0.20400 0.82640
C1 C 0.35170 0.07300 0.59650
C2 C 0.46210 0.10270 0.81000
H1 H 0.25300 0.10200 0.21000
H2 H 0.54100 0.04400 0.86800
H3 H 0.38600 0.11200 0.89100
H4 H 0.13100 0.32000 0.79600
H5 H 0.50200 0.26700 0.76100
H6 H 0.60400 0.22400 0.95900
H7 H 0.66900 0.19800 0.79600
H8 H 0.06200 0.21300 0.76600
H9 H -0.14200 0.06400 -0.31000
H10 H -0.14200 0.06500 0.22400
O1B O 0.11060 -0.09730 0.22130
O2B O -0.20060 -0.09790 -0.07570
O3B O 0.10660 -0.08930 -0.15110
H9B H 0.14200 -0.06400 0.31000
H1B H -0.25300 -0.10200 -0.21000
H10B H 0.14200 -0.06500 -0.22400

loop_
_atom_type_symbol
_atom_type_radius_bond
C 0.68
H 0.23
N 0.68
O 0.68
Te 1.47
